data_7045823
loop_
_publ_author_name
'Bawari, Deependra'
'Goswami, Bhupendra'
'R, Sabari V'
'Thakur, Sandeep Kumar'
'Varun Tej, R. V.'
'Roy Choudhury, Angshuman'
'Singh, Sanjay'

_publ_section_title
;
 Neutral and cationic cyclic (alkyl)(amino)carbene mercury [cAAC-Hg(ii)]
 complexes: scope of hydroamination of alkynes with organomercury
 compounds.
;
_journal_issue 18
_journal_name_full 'Dalton transactions (Cambridge, England : 2003)'
_journal_page_first 6274
_journal_page_last 6278
_journal_paper_doi 10.1039/C7DT04589A
_journal_volume 47
_journal_year 2018
_chemical_formula_moiety 'Cl3 Hg, C20 H32 N'
_chemical_formula_sum 'C20 H32 Cl3 Hg N'
_chemical_formula_weight 593.40
_space_group_crystal_system monoclinic
_space_group_IT_number 14
_space_group_name_Hall '-P 2yn'
_space_group_name_H-M_alt 'P 1 21/n 1'
_symmetry_space_group_name_Hall '-P 2yn'
_symmetry_space_group_name_H-M 'P 1 21/n 1'
_atom_sites_solution_hydrogens geom
_atom_sites_solution_primary dual
_audit_creation_date 2017-10-11
_audit_creation_method
;
Olex2 1.2
(compiled 2017.08.10 svn.r3458 for OlexSys, GUI svn.r5381)
;
_audit_update_record
;
2017-10-25 deposited with the CCDC.
2018-03-08 downloaded from the CCDC.
;
_cell_angle_alpha 90
_cell_angle_beta 95.868(4)
_cell_angle_gamma 90
_cell_formula_units_Z 4
_cell_length_a 9.6074(7)
_cell_length_b 16.5076(13)
_cell_length_c 15.0341(14)
_cell_measurement_reflns_used 5365
_cell_measurement_temperature 298.0(2)
_cell_measurement_theta_max 27.5
_cell_measurement_theta_min 3.3
_cell_volume 2371.8(3)
_computing_cell_refinement
;
CrystalClear-SM Expert 2.0 r15 (Rigaku, 2011)
;
_computing_data_collection
;
CrystalClear-SM Expert 2.0 r15 (Rigaku, 2011)
;
_computing_data_reduction
;
CrystalClear-SM Expert 2.0 r15 (Rigaku, 2011)
;
_computing_molecular_graphics 'Olex2 (Dolomanov et al., 2009)'
_computing_publication_material 'Olex2 (Dolomanov et al., 2009)'
_computing_structure_refinement 'XL (Sheldrick, 2008)'
_computing_structure_solution 'ShelXT (Sheldrick, 2015)'
_diffrn_ambient_temperature 298.0(2)
_diffrn_detector_area_resol_mean 13.6612
_diffrn_measured_fraction_theta_full 0.996
_diffrn_measured_fraction_theta_max 0.996
_diffrn_measurement_device_type 'XtaLAB Mini (ROW)'
_diffrn_measurement_method 'profile data from \w-scans'
_diffrn_radiation_type MoK\a
_diffrn_radiation_wavelength 0.71075
_diffrn_reflns_av_R_equivalents 0.0856
_diffrn_reflns_av_unetI/netI 0.0467
_diffrn_reflns_Laue_measured_fraction_full 0.996
_diffrn_reflns_Laue_measured_fraction_max 0.996
_diffrn_reflns_limit_h_max 12
_diffrn_reflns_limit_h_min -12
_diffrn_reflns_limit_k_max 21
_diffrn_reflns_limit_k_min -21
_diffrn_reflns_limit_l_max 19
_diffrn_reflns_limit_l_min -19
_diffrn_reflns_number 25293
_diffrn_reflns_point_group_measured_fraction_full 0.996
_diffrn_reflns_point_group_measured_fraction_max 0.996
_diffrn_reflns_theta_full 25.242
_diffrn_reflns_theta_max 27.485
_diffrn_reflns_theta_min 3.261
_diffrn_source 'Sealed Tube'
_exptl_absorpt_coefficient_mu 6.831
_exptl_absorpt_correction_T_max 1.000
_exptl_absorpt_correction_T_min 0.879
_exptl_absorpt_correction_type multi-scan
_exptl_absorpt_process_details 'Blessing 1995'
_exptl_crystal_colour 'clear light colourless'
_exptl_crystal_colour_lustre clear
_exptl_crystal_colour_modifier light
_exptl_crystal_colour_primary colourless
_exptl_crystal_density_diffrn 1.662
_exptl_crystal_description block
_exptl_crystal_F_000 1160
_exptl_crystal_size_max 0.1
_exptl_crystal_size_mid 0.1
_exptl_crystal_size_min 0.1
_refine_diff_density_max 1.028
_refine_diff_density_min -1.196
_refine_diff_density_rms 0.096
_refine_ls_extinction_method none
_refine_ls_goodness_of_fit_ref 1.065
_refine_ls_hydrogen_treatment constr
_refine_ls_matrix_type full
_refine_ls_number_parameters 234
_refine_ls_number_reflns 5408
_refine_ls_number_restraints 0
_refine_ls_restrained_S_all 1.065
_refine_ls_R_factor_all 0.0500
_refine_ls_R_factor_gt 0.0369
_refine_ls_shift/su_max 0.001
_refine_ls_shift/su_mean 0.000
_refine_ls_structure_factor_coef Fsqd
_refine_ls_weighting_details
;
 w=1/[\s^2^(Fo^2^)+(0.0420P)^2^+0.3740P]
 where P=(Fo^2^+2Fc^2^)/3
;
_refine_ls_weighting_scheme calc
_refine_ls_wR_factor_gt 0.0877
_refine_ls_wR_factor_ref 0.0961
_reflns_Friedel_coverage 0.000
_reflns_number_gt 4256
_reflns_number_total 5408
_reflns_threshold_expression 'I > 2\s(I)'
_cod_data_source_file c7dt04589a2.cif
_cod_data_source_block Compound_2a
_cod_depositor_comments 'Adding full bibliography for 7045820--7045824.cif.'
_cod_database_code 7045823
_shelxl_version_number 2013-2
_shelx_space_group_comment
;
The symmetry employed for this shelxl refinement is uniquely defined
by the following loop, which should always be used as a source of
symmetry information in preference to the above space-group names.
They are only intended as comments.
;
_shelx_estimated_absorpt_t_max 0.548
_shelx_estimated_absorpt_t_min 0.548
_olex2_refinement_description
;
1. Fixed Uiso
 At 1.2 times of:
  All C(H) groups, All C(H,H) groups
 At 1.5 times of:
  All C(H,H,H) groups
2.a Ternary CH refined with riding coordinates:
 C11(H11), C18(H18)
2.b Secondary CH2 refined with riding coordinates:
 C5(H5A,H5B)
2.c Aromatic/amide H refined with riding coordinates:
 C1(H1), C14(H14), C15(H15), C16(H16)
2.d Idealised Me refined as rotating group:
 C3(H3A,H3B,H3C), C4(H4A,H4B,H4C), C7(H7A,H7B,H7C), C8(H8A,H8B,H8C), C12(H12A,
 H12B,H12C), C13(H13A,H13B,H13C), C19(H19A,H19B,H19C), C20(H20A,H20B,H20C)
;
_olex2_submission_special_instructions 'No special instructions were received'

loop_
_space_group_symop_operation_xyz
'x, y, z'
'-x+1/2, y+1/2, -z+1/2'
'-x, -y, -z'
'x-1/2, -y-1/2, z-1/2'

loop_
_atom_site_label
_atom_site_type_symbol
_atom_site_fract_x
_atom_site_fract_y
_atom_site_fract_z
_atom_site_U_iso_or_equiv
_atom_site_adp_type
_atom_site_occupancy
_atom_site_site_symmetry_order
_atom_site_calc_flag
_atom_site_refinement_flags_posn
Hg1 Hg 0.07424(2) 0.59709(2) 0.46317(2) 0.06801(10) Uani 1 1 d .
Cl1 Cl -0.17510(11) 0.53218(7) 0.44528(9) 0.0731(3) Uani 1 1 d .
Cl2 Cl 0.16610(19) 0.59472(9) 0.32265(11) 0.0971(5) Uani 1 1 d .
Cl3 Cl 0.07064(12) 0.69896(7) 0.57319(9) 0.0759(3) Uani 1 1 d .
N1 N 0.4409(3) 0.41703(16) 0.2468(2) 0.0398(6) Uani 1 1 d .
C1 C 0.3893(4) 0.4149(2) 0.3211(3) 0.0450(8) Uani 1 1 d .
H1 H 0.3237 0.4525 0.3365 0.054 Uiso 1 1 calc R
C2 C 0.4414(4) 0.3480(2) 0.3815(3) 0.0505(9) Uani 1 1 d .
C3 C 0.3186(5) 0.2972(3) 0.4078(4) 0.0786(14) Uani 1 1 d .
H3A H 0.2608 0.3298 0.4419 0.118 Uiso 1 1 calc GR
H3B H 0.3538 0.2517 0.4431 0.118 Uiso 1 1 calc GR
H3C H 0.2644 0.2780 0.3547 0.118 Uiso 1 1 calc GR
C4 C 0.5205(6) 0.3847(3) 0.4653(3) 0.0732(12) Uani 1 1 d .
H4A H 0.5947 0.4186 0.4484 0.110 Uiso 1 1 calc GR
H4B H 0.5592 0.3421 0.5037 0.110 Uiso 1 1 calc GR
H4C H 0.4573 0.4166 0.4964 0.110 Uiso 1 1 calc GR
C5 C 0.5330(5) 0.2998(3) 0.3224(3) 0.0684(12) Uani 1 1 d .
H5A H 0.4904 0.2477 0.3070 0.082 Uiso 1 1 calc R
H5B H 0.6248 0.2905 0.3540 0.082 Uiso 1 1 calc R
C6 C 0.5463(4) 0.3496(2) 0.2371(3) 0.0487(8) Uani 1 1 d .
C7 C 0.6907(4) 0.3849(3) 0.2329(4) 0.0676(12) Uani 1 1 d .
H7A H 0.6903 0.4193 0.1814 0.101 Uiso 1 1 calc GR
H7B H 0.7568 0.3417 0.2286 0.101 Uiso 1 1 calc GR
H7C H 0.7169 0.4160 0.2859 0.101 Uiso 1 1 calc GR
C8 C 0.5055(5) 0.3019(3) 0.1522(3) 0.0768(14) Uani 1 1 d .
H8A H 0.4199 0.2732 0.1577 0.115 Uiso 1 1 calc GR
H8B H 0.5782 0.2639 0.1428 0.115 Uiso 1 1 calc GR
H8C H 0.4925 0.3384 0.1023 0.115 Uiso 1 1 calc GR
C9 C 0.3937(3) 0.4748(2) 0.1761(2) 0.0428(7) Uani 1 1 d .
C10 C 0.4667(4) 0.5468(2) 0.1684(2) 0.0480(8) Uani 1 1 d .
C11 C 0.5870(5) 0.5754(3) 0.2344(3) 0.0577(10) Uani 1 1 d .
H11 H 0.6098 0.5322 0.2782 0.069 Uiso 1 1 calc R
C12 C 0.5412(6) 0.6506(3) 0.2843(3) 0.0804(15) Uani 1 1 d .
H12A H 0.5249 0.6948 0.2430 0.121 Uiso 1 1 calc GR
H12B H 0.6134 0.6653 0.3304 0.121 Uiso 1 1 calc GR
H12C H 0.4566 0.6387 0.3107 0.121 Uiso 1 1 calc GR
C13 C 0.7188(6) 0.5957(3) 0.1901(4) 0.0817(16) Uani 1 1 d .
H13A H 0.7435 0.5505 0.1549 0.122 Uiso 1 1 calc GR
H13B H 0.7942 0.6072 0.2354 0.122 Uiso 1 1 calc GR
H13C H 0.7016 0.6423 0.1523 0.122 Uiso 1 1 calc GR
C14 C 0.4203(6) 0.5976(2) 0.0973(3) 0.0649(12) Uani 1 1 d .
H14 H 0.4683 0.6453 0.0882 0.078 Uiso 1 1 calc R
C15 C 0.3029(6) 0.5772(3) 0.0401(3) 0.0700(13) Uani 1 1 d .
H15 H 0.2737 0.6112 -0.0075 0.084 Uiso 1 1 calc R
C16 C 0.2300(5) 0.5081(3) 0.0529(3) 0.0660(11) Uani 1 1 d .
H16 H 0.1499 0.4968 0.0148 0.079 Uiso 1 1 calc R
C17 C 0.2717(4) 0.4546(2) 0.1208(3) 0.0494(8) Uani 1 1 d .
C18 C 0.1803(4) 0.3820(3) 0.1372(3) 0.0643(11) Uani 1 1 d .
H18 H 0.2341 0.3464 0.1801 0.077 Uiso 1 1 calc R
C19 C 0.1409(6) 0.3333(3) 0.0522(4) 0.0959(18) Uani 1 1 d .
H19B H 0.0877 0.2866 0.0661 0.144 Uiso 1 1 calc GR
H19A H 0.2244 0.3162 0.0275 0.144 Uiso 1 1 calc GR
H19C H 0.0858 0.3664 0.0095 0.144 Uiso 1 1 calc GR
C20 C 0.0500(6) 0.4091(4) 0.1790(5) 0.0953(19) Uani 1 1 d .
H20A H 0.0772 0.4385 0.2331 0.143 Uiso 1 1 calc GR
H20B H -0.0038 0.3625 0.1924 0.143 Uiso 1 1 calc GR
H20C H -0.0055 0.4434 0.1378 0.143 Uiso 1 1 calc GR

loop_
_atom_site_aniso_label
_atom_site_aniso_U_11
_atom_site_aniso_U_22
_atom_site_aniso_U_33
_atom_site_aniso_U_23
_atom_site_aniso_U_13
_atom_site_aniso_U_12
Hg1 0.06267(13) 0.06045(14) 0.08032(16) -0.01303(8) 0.00450(9) 0.00820(7)
Cl1 0.0512(5) 0.0556(6) 0.1068(9) 0.0007(6) -0.0201(6) 0.0048(4)
Cl2 0.1136(12) 0.0894(11) 0.0950(10) 0.0067(7) 0.0438(9) 0.0371(8)
Cl3 0.0755(7) 0.0570(7) 0.0918(8) -0.0228(6) -0.0077(6) 0.0111(5)
N1 0.0371(14) 0.0344(14) 0.0478(16) 0.0045(12) 0.0044(13) 0.0003(10)
C1 0.0408(18) 0.045(2) 0.050(2) 0.0029(15) 0.0074(16) 0.0046(14)
C2 0.047(2) 0.046(2) 0.059(2) 0.0147(17) 0.0091(17) 0.0047(15)
C3 0.065(3) 0.069(3) 0.104(4) 0.022(3) 0.021(3) -0.009(2)
C4 0.080(3) 0.068(3) 0.069(3) 0.009(2) -0.006(2) 0.001(3)
C5 0.073(3) 0.055(3) 0.081(3) 0.021(2) 0.026(2) 0.022(2)
C6 0.0393(18) 0.047(2) 0.061(2) 0.0012(17) 0.0082(16) 0.0064(14)
C7 0.045(2) 0.066(3) 0.094(4) 0.003(2) 0.017(2) 0.0031(18)
C8 0.073(3) 0.062(3) 0.093(3) -0.025(2) 0.001(3) 0.010(2)
C9 0.0429(18) 0.0413(19) 0.0448(18) 0.0024(15) 0.0078(15) 0.0004(14)
C10 0.057(2) 0.042(2) 0.0443(19) 0.0010(15) 0.0047(17) -0.0043(16)
C11 0.067(3) 0.049(2) 0.055(2) 0.0047(18) 0.000(2) -0.0142(19)
C12 0.111(4) 0.058(3) 0.070(3) -0.013(2) -0.003(3) -0.018(3)
C13 0.069(3) 0.080(4) 0.096(4) 0.009(3) 0.007(3) -0.028(2)
C14 0.083(3) 0.052(3) 0.058(2) 0.0149(19) 0.001(2) -0.011(2)
C15 0.089(3) 0.068(3) 0.050(2) 0.015(2) -0.008(2) 0.003(2)
C16 0.063(3) 0.067(3) 0.064(3) 0.002(2) -0.011(2) 0.000(2)
C17 0.0428(18) 0.051(2) 0.054(2) -0.0002(17) -0.0001(16) 0.0025(15)
C18 0.044(2) 0.065(3) 0.082(3) 0.001(2) -0.006(2) -0.0102(19)
C19 0.096(4) 0.075(4) 0.111(4) -0.019(3) -0.017(3) -0.026(3)
C20 0.055(3) 0.109(5) 0.125(5) 0.010(3) 0.021(3) -0.014(3)

loop_
_atom_type_symbol
_atom_type_description
_atom_type_scat_dispersion_real
_atom_type_scat_dispersion_imag
_atom_type_scat_source
C C 0.0033 0.0016 'International Tables Vol C Tables 4.2.6.8 and 6.1.1.4'
H H 0.0000 0.0000 'International Tables Vol C Tables 4.2.6.8 and 6.1.1.4'
Cl Cl 0.1484 0.1585 'International Tables Vol C Tables 4.2.6.8 and 6.1.1.4'
Hg Hg -2.3894 9.2266 'International Tables Vol C Tables 4.2.6.8 and 6.1.1.4'
N N 0.0061 0.0033 'International Tables Vol C Tables 4.2.6.8 and 6.1.1.4'

loop_
_geom_angle_atom_site_label_1
_geom_angle_atom_site_label_2
_geom_angle_atom_site_label_3
_geom_angle
_geom_angle_site_symmetry_3
Cl1 Hg1 Cl1 90.34(3) 3_566
Cl2 Hg1 Cl1 107.32(4) 3_566
Cl2 Hg1 Cl1 108.80(6) .
Cl3 Hg1 Cl1 106.57(4) .
Cl3 Hg1 Cl1 103.82(4) 3_566
Cl3 Hg1 Cl2 132.00(5) .
Hg1 Cl1 Hg1 89.66(3) 3_566
C1 N1 C6 112.8(3) .
C1 N1 C9 122.5(3) .
C9 N1 C6 124.5(3) .
N1 C1 H1 122.5 .
N1 C1 C2 114.9(3) .
C2 C1 H1 122.5 .
C1 C2 C3 110.2(3) .
C1 C2 C4 108.5(3) .
C1 C2 C5 102.0(3) .
C3 C2 C5 111.6(4) .
C4 C2 C3 109.6(4) .
C4 C2 C5 114.7(4) .
C2 C3 H3A 109.5 .
C2 C3 H3B 109.5 .
C2 C3 H3C 109.5 .
H3A C3 H3B 109.5 .
H3A C3 H3C 109.5 .
H3B C3 H3C 109.5 .
C2 C4 H4A 109.5 .
C2 C4 H4B 109.5 .
C2 C4 H4C 109.5 .
H4A C4 H4B 109.5 .
H4A C4 H4C 109.5 .
H4B C4 H4C 109.5 .
C2 C5 H5A 110.1 .
C2 C5 H5B 110.1 .
C2 C5 C6 107.9(3) .
H5A C5 H5B 108.4 .
C6 C5 H5A 110.1 .
C6 C5 H5B 110.1 .
N1 C6 C5 101.5(3) .
C7 C6 N1 110.2(3) .
C7 C6 C5 113.3(4) .
C7 C6 C8 108.9(4) .
C8 C6 N1 110.0(3) .
C8 C6 C5 112.8(4) .
C6 C7 H7A 109.5 .
C6 C7 H7B 109.5 .
C6 C7 H7C 109.5 .
H7A C7 H7B 109.5 .
H7A C7 H7C 109.5 .
H7B C7 H7C 109.5 .
C6 C8 H8A 109.5 .
C6 C8 H8B 109.5 .
C6 C8 H8C 109.5 .
H8A C8 H8B 109.5 .
H8A C8 H8C 109.5 .
H8B C8 H8C 109.5 .
C10 C9 N1 119.7(3) .
C10 C9 C17 123.4(3) .
C17 C9 N1 116.9(3) .
C9 C10 C11 124.6(3) .
C9 C10 C14 117.0(4) .
C14 C10 C11 118.4(4) .
C10 C11 H11 108.3 .
C10 C11 C12 109.5(4) .
C10 C11 C13 113.1(4) .
C12 C11 H11 108.3 .
C13 C11 H11 108.3 .
C13 C11 C12 109.1(4) .
C11 C12 H12A 109.5 .
C11 C12 H12B 109.5 .
C11 C12 H12C 109.5 .
H12A C12 H12B 109.5 .
H12A C12 H12C 109.5 .
H12B C12 H12C 109.5 .
C11 C13 H13A 109.5 .
C11 C13 H13B 109.5 .
C11 C13 H13C 109.5 .
H13A C13 H13B 109.5 .
H13A C13 H13C 109.5 .
H13B C13 H13C 109.5 .
C10 C14 H14 119.8 .
C15 C14 C10 120.3(4) .
C15 C14 H14 119.8 .
C14 C15 H15 119.6 .
C16 C15 C14 120.8(4) .
C16 C15 H15 119.6 .
C15 C16 H16 119.1 .
C15 C16 C17 121.7(4) .
C17 C16 H16 119.1 .
C9 C17 C18 123.4(3) .
C16 C17 C9 116.6(4) .
C16 C17 C18 119.8(4) .
C17 C18 H18 107.8 .
C17 C18 C19 112.2(4) .
C17 C18 C20 110.4(4) .
C19 C18 H18 107.8 .
C20 C18 H18 107.8 .
C20 C18 C19 110.9(4) .
C18 C19 H19B 109.5 .
C18 C19 H19A 109.5 .
C18 C19 H19C 109.5 .
H19B C19 H19A 109.5 .
H19B C19 H19C 109.5 .
H19A C19 H19C 109.5 .
C18 C20 H20A 109.5 .
C18 C20 H20B 109.5 .
C18 C20 H20C 109.5 .
H20A C20 H20B 109.5 .
H20A C20 H20C 109.5 .
H20B C20 H20C 109.5 .

loop_
_geom_bond_atom_site_label_1
_geom_bond_atom_site_label_2
_geom_bond_distance
_geom_bond_site_symmetry_2
Hg1 Cl1 2.6129(11) .
Hg1 Cl1 2.6672(11) 3_566
Hg1 Cl2 2.3717(15) .
Hg1 Cl3 2.3615(11) .
Cl1 Hg1 2.6672(11) 3_566
N1 C1 1.268(5) .
N1 C6 1.521(4) .
N1 C9 1.465(4) .
C1 H1 0.9300 .
C1 C2 1.485(5) .
C2 C3 1.532(5) .
C2 C4 1.528(6) .
C2 C5 1.535(6) .
C3 H3A 0.9600 .
C3 H3B 0.9600 .
C3 H3C 0.9600 .
C4 H4A 0.9600 .
C4 H4B 0.9600 .
C4 H4C 0.9600 .
C5 H5A 0.9700 .
C5 H5B 0.9700 .
C5 C6 1.538(6) .
C6 C7 1.512(5) .
C6 C8 1.518(6) .
C7 H7A 0.9600 .
C7 H7B 0.9600 .
C7 H7C 0.9600 .
C8 H8A 0.9600 .
C8 H8B 0.9600 .
C8 H8C 0.9600 .
C9 C10 1.390(5) .
C9 C17 1.406(5) .
C10 C11 1.520(5) .
C10 C14 1.395(6) .
C11 H11 0.9800 .
C11 C12 1.538(7) .
C11 C13 1.527(7) .
C12 H12A 0.9600 .
C12 H12B 0.9600 .
C12 H12C 0.9600 .
C13 H13A 0.9600 .
C13 H13B 0.9600 .
C13 H13C 0.9600 .
C14 H14 0.9300 .
C14 C15 1.387(7) .
C15 H15 0.9300 .
C15 C16 1.363(7) .
C16 H16 0.9300 .
C16 C17 1.378(6) .
C17 C18 1.522(6) .
C18 H18 0.9800 .
C18 C19 1.524(7) .
C18 C20 1.524(7) .
C19 H19B 0.9600 .
C19 H19A 0.9600 .
C19 H19C 0.9600 .
C20 H20A 0.9600 .
C20 H20B 0.9600 .
C20 H20C 0.9600 .
